data_4325344
loop_
_publ_author_name
'Dafa Chen'
'Annegret Ahrens-Botzong'
'Volker Sch\"unemann'
'Rosario Scopelliti'
'Xile Hu'

_publ_section_title
;
 Synthesis and Characterization of a Series of Model Complexes of the
 Active Site of [Fe]-Hydrogenase (Hmd)
;
_journal_name_full 'Inorganic Chemistry'
_journal_page_first 5249
_journal_page_last 5257
_journal_paper_doi 10.1021/ic200580z
_journal_volume 50
_journal_year 2011
_chemical_formula_moiety 'C14 H21 Fe I N O3 P'
_chemical_formula_sum 'C14 H21 Fe I N O3 P'
_chemical_formula_weight 465.04
_chemical_name_systematic
; 
 ? 
;
_space_group_IT_number 14
_symmetry_cell_setting monoclinic
_symmetry_space_group_name_Hall '-P 2yn'
_symmetry_space_group_name_H-M 'P 1 21/n 1'
_atom_sites_solution_hydrogens geom
_atom_sites_solution_primary direct
_atom_sites_solution_secondary difmap
_audit_creation_method SHELXL-97
_cell_angle_alpha 90.00
_cell_angle_beta 95.2490(17)
_cell_angle_gamma 90.00
_cell_formula_units_Z 4
_cell_length_a 7.49550(10)
_cell_length_b 16.4875(4)
_cell_length_c 14.0187(3)
_cell_measurement_reflns_used 9501
_cell_measurement_temperature 140(2)
_cell_measurement_theta_max 28.7382
_cell_measurement_theta_min 2.7202
_cell_volume 1725.19(6)
_computing_cell_refinement
; 
CrysAlis RED, Oxford Diffraction Ltd., 
Version 1.171.32.29 (release 10-06-2008 CrysAlis171 .NET) 
(compiled Jun 10 2008,16:49:55) 
;
_computing_data_collection
; 
CrysAlis CCD, Oxford Diffraction Ltd., 
Version 1.171.32.29 (release 10-06-2008 CrysAlis171 .NET) 
(compiled Jun 10 2008,16:49:55) 
;
_computing_data_reduction
; 
CrysAlis RED, Oxford Diffraction Ltd., 
Version 1.171.32.29 (release 10-06-2008 CrysAlis171 .NET) 
(compiled Jun 10 2008,16:49:55) 
;
_computing_molecular_graphics 'Bruker SHELXTL'
_computing_publication_material 'Bruker SHELXTL'
_computing_structure_refinement 'SHELXL-97 (Sheldrick, 1997)'
_computing_structure_solution 'SHELXS-97 (Sheldrick, 1990)'
_diffrn_ambient_temperature 140(2)
_diffrn_detector_area_resol_mean 8.2812
_diffrn_measured_fraction_theta_full 0.994
_diffrn_measured_fraction_theta_max 0.994
_diffrn_measurement_device_type 'Oxford Diffraction, KM4/Sapphire CCD'
_diffrn_measurement_method 'phi and omega scans'
_diffrn_radiation_monochromator graphite
_diffrn_radiation_source 'fine-focus sealed tube'
_diffrn_radiation_type MoK\a
_diffrn_radiation_wavelength 0.71073
_diffrn_reflns_av_R_equivalents 0.0334
_diffrn_reflns_av_sigmaI/netI 0.0289
_diffrn_reflns_limit_h_max 9
_diffrn_reflns_limit_h_min -9
_diffrn_reflns_limit_k_max 21
_diffrn_reflns_limit_k_min -17
_diffrn_reflns_limit_l_max 17
_diffrn_reflns_limit_l_min -18
_diffrn_reflns_number 14550
_diffrn_reflns_theta_full 27.88
_diffrn_reflns_theta_max 27.88
_diffrn_reflns_theta_min 2.87
_exptl_absorpt_coefficient_mu 2.764
_exptl_absorpt_correction_T_max 0.661
_exptl_absorpt_correction_T_min 0.611
_exptl_absorpt_correction_type multi-scan
_exptl_absorpt_process_details
; 
CrysAlis RED, Oxford Diffraction Ltd., 
Version 1.171.32.29 (release 10-06-2008 CrysAlis171 .NET) 
(compiled Jun 10 2008,16:49:55) 
empirical absorption correction using spherical harmonics, 
 implemented in SCALE3 ABSPACK scaling algorithm. 
;
_exptl_crystal_colour orange-yellow
_exptl_crystal_density_diffrn 1.790
_exptl_crystal_description prismatic
_exptl_crystal_F_000 920
_exptl_crystal_size_max 0.33
_exptl_crystal_size_mid 0.28
_exptl_crystal_size_min 0.15
_refine_diff_density_max 0.464
_refine_diff_density_min -0.407
_refine_diff_density_rms 0.095
_refine_ls_extinction_method none
_refine_ls_goodness_of_fit_ref 1.035
_refine_ls_hydrogen_treatment riding
_refine_ls_matrix_type full
_refine_ls_number_parameters 190
_refine_ls_number_reflns 4094
_refine_ls_number_restraints 0
_refine_ls_restrained_S_all 1.035
_refine_ls_R_factor_all 0.0331
_refine_ls_R_factor_gt 0.0246
_refine_ls_shift/su_max 0.001
_refine_ls_shift/su_mean 0.000
_refine_ls_structure_factor_coef Fsqd
_refine_ls_weighting_details 'calc w=1/[\s^2^(Fo^2^)+(0.0283P)^2^+0.5417P] where P=(Fo^2^+2Fc^2^)/3'
_refine_ls_weighting_scheme calc
_refine_ls_wR_factor_gt 0.0531
_refine_ls_wR_factor_ref 0.0552
_reflns_number_gt 3527
_reflns_number_total 4094
_reflns_threshold_expression >2sigma(I)
_cod_data_source_file ic200580z_si_002_3.cif
_cod_data_source_block cdf118
_cod_original_sg_symbol_H-M 'P 21/n'
_cod_database_code 4325344

loop_
_symmetry_equiv_pos_as_xyz
'x, y, z'
'-x+1/2, y+1/2, -z+1/2'
'-x, -y, -z'
'x-1/2, -y-1/2, z-1/2'

loop_
_atom_site_label
_atom_site_type_symbol
_atom_site_fract_x
_atom_site_fract_y
_atom_site_fract_z
_atom_site_U_iso_or_equiv
_atom_site_adp_type
_atom_site_occupancy
_atom_site_symmetry_multiplicity
_atom_site_calc_flag
_atom_site_refinement_flags
I1 I 0.366206(18) 0.215380(10) 0.339473(11) 0.01897(5) Uani 1 1 d .
Fe1 Fe 0.63179(4) 0.15375(2) 0.24679(2) 0.01254(8) Uani 1 1 d .
P1 P 0.85240(7) 0.10383(4) 0.16559(4) 0.01279(12) Uani 1 1 d .
O1 O 0.47607(19) 0.06050(10) 0.19837(11) 0.0160(3) Uani 1 1 d .
O2 O 0.5385(3) 0.27432(12) 0.09783(14) 0.0301(4) Uani 1 1 d .
O3 O 0.8675(2) 0.27160(12) 0.34907(14) 0.0302(4) Uani 1 1 d .
N1 N 0.6442(2) 0.05990(12) 0.33445(14) 0.0140(4) Uani 1 1 d .
C1 C 0.7126(3) 0.03015(16) 0.41962(17) 0.0186(5) Uani 1 1 d .
C2 C 0.6625(3) -0.04631(17) 0.44662(18) 0.0239(5) Uani 1 1 d .
H2 H 0.7096 -0.0684 0.5062 0.029 Uiso 1 1 calc R
C3 C 0.5425(3) -0.09074(16) 0.38582(19) 0.0249(6) Uani 1 1 d .
H3 H 0.5091 -0.1436 0.4045 0.030 Uiso 1 1 calc R
C4 C 0.4705(3) -0.06010(15) 0.29901(19) 0.0209(5) Uani 1 1 d .
H4 H 0.3882 -0.0905 0.2576 0.025 Uiso 1 1 calc R
C5 C 0.5247(3) 0.01800(15) 0.27509(17) 0.0158(5) Uani 1 1 d .
C6 C 0.8347(3) 0.08464(18) 0.48104(18) 0.0250(6) Uani 1 1 d .
H6A H 0.9403 0.0976 0.4476 0.038 Uiso 1 1 calc R
H6B H 0.8724 0.0572 0.5415 0.038 Uiso 1 1 calc R
H6C H 0.7712 0.1348 0.4942 0.038 Uiso 1 1 calc R
C7 C 1.0166(3) 0.03872(15) 0.23300(17) 0.0185(5) Uani 1 1 d .
H7A H 1.1311 0.0425 0.2032 0.022 Uiso 1 1 calc R
H7B H 1.0380 0.0604 0.2989 0.022 Uiso 1 1 calc R
C8 C 0.9660(3) -0.05121(16) 0.23950(19) 0.0226(5) Uani 1 1 d .
H8A H 0.8485 -0.0560 0.2646 0.034 Uiso 1 1 calc R
H8B H 1.0561 -0.0793 0.2825 0.034 Uiso 1 1 calc R
H8C H 0.9609 -0.0757 0.1756 0.034 Uiso 1 1 calc R
C9 C 0.7707(3) 0.04317(15) 0.06225(17) 0.0185(5) Uani 1 1 d .
H9A H 0.8750 0.0221 0.0315 0.022 Uiso 1 1 calc R
H9B H 0.7046 -0.0040 0.0849 0.022 Uiso 1 1 calc R
C10 C 0.6485(3) 0.08814(17) -0.01299(18) 0.0249(6) Uani 1 1 d .
H10A H 0.5387 0.1046 0.0148 0.037 Uiso 1 1 calc R
H10B H 0.6178 0.0524 -0.0679 0.037 Uiso 1 1 calc R
H10C H 0.7104 0.1363 -0.0342 0.037 Uiso 1 1 calc R
C11 C 0.9860(3) 0.18436(15) 0.11789(17) 0.0167(5) Uani 1 1 d .
H11A H 0.9035 0.2217 0.0803 0.020 Uiso 1 1 calc R
H11B H 1.0439 0.2156 0.1726 0.020 Uiso 1 1 calc R
C12 C 1.1318(3) 0.15811(17) 0.05452(18) 0.0235(5) Uani 1 1 d .
H12A H 1.2173 0.1224 0.0911 0.035 Uiso 1 1 calc R
H12B H 1.1946 0.2061 0.0336 0.035 Uiso 1 1 calc R
H12C H 1.0766 0.1290 -0.0016 0.035 Uiso 1 1 calc R
C13 C 0.5730(3) 0.22660(15) 0.15492(18) 0.0186(5) Uani 1 1 d .
C14 C 0.7765(3) 0.22494(15) 0.30918(18) 0.0186(5) Uani 1 1 d .

loop_
_atom_site_aniso_label
_atom_site_aniso_U_11
_atom_site_aniso_U_22
_atom_site_aniso_U_33
_atom_site_aniso_U_23
_atom_site_aniso_U_13
_atom_site_aniso_U_12
I1 0.01670(8) 0.01876(9) 0.02167(9) -0.00397(6) 0.00298(5) 0.00229(6)
Fe1 0.01200(14) 0.01175(17) 0.01358(16) -0.00034(12) -0.00040(11) 0.00006(12)
P1 0.0119(2) 0.0120(3) 0.0143(3) 0.0001(2) 0.0002(2) -0.0003(2)
O1 0.0149(7) 0.0164(9) 0.0164(8) -0.0014(7) -0.0006(6) -0.0025(6)
O2 0.0331(10) 0.0237(11) 0.0327(11) 0.0112(9) -0.0010(8) 0.0066(8)
O3 0.0287(10) 0.0283(11) 0.0330(11) -0.0118(9) 0.0001(8) -0.0097(8)
N1 0.0131(8) 0.0137(10) 0.0155(10) -0.0008(8) 0.0022(7) 0.0017(7)
C1 0.0173(10) 0.0213(13) 0.0175(12) 0.0028(10) 0.0027(9) 0.0051(9)
C2 0.0266(12) 0.0243(14) 0.0219(13) 0.0093(11) 0.0076(10) 0.0097(11)
C3 0.0273(12) 0.0143(13) 0.0350(15) 0.0049(11) 0.0138(11) 0.0028(10)
C4 0.0182(11) 0.0164(13) 0.0290(14) -0.0034(10) 0.0068(9) -0.0011(10)
C5 0.0119(9) 0.0169(12) 0.0192(12) -0.0034(9) 0.0043(8) 0.0015(9)
C6 0.0255(12) 0.0322(15) 0.0166(12) -0.0006(11) -0.0025(9) 0.0046(11)
C7 0.0141(10) 0.0197(13) 0.0217(12) 0.0039(10) 0.0011(9) 0.0037(9)
C8 0.0259(12) 0.0168(13) 0.0253(13) 0.0035(10) 0.0029(10) 0.0062(10)
C9 0.0195(11) 0.0179(13) 0.0181(12) -0.0064(10) 0.0028(9) -0.0036(9)
C10 0.0288(12) 0.0277(15) 0.0175(13) -0.0026(11) -0.0018(10) -0.0064(11)
C11 0.0162(10) 0.0152(12) 0.0184(12) 0.0012(9) -0.0003(8) -0.0039(9)
C12 0.0190(11) 0.0274(14) 0.0247(14) 0.0073(11) 0.0050(10) -0.0010(10)
C13 0.0167(10) 0.0165(13) 0.0224(13) -0.0024(10) 0.0006(9) 0.0013(9)
C14 0.0186(11) 0.0166(12) 0.0212(12) -0.0002(10) 0.0043(9) 0.0012(10)

loop_
_atom_type_symbol
_atom_type_description
_atom_type_scat_dispersion_real
_atom_type_scat_dispersion_imag
_atom_type_scat_source
C C 0.0033 0.0016 'International Tables Vol C Tables 4.2.6.8 and 6.1.1.4'
H H 0.0000 0.0000 'International Tables Vol C Tables 4.2.6.8 and 6.1.1.4'
N N 0.0061 0.0033 'International Tables Vol C Tables 4.2.6.8 and 6.1.1.4'
O O 0.0106 0.0060 'International Tables Vol C Tables 4.2.6.8 and 6.1.1.4'
P P 0.1023 0.0942 'International Tables Vol C Tables 4.2.6.8 and 6.1.1.4'
Fe Fe 0.3463 0.8444 'International Tables Vol C Tables 4.2.6.8 and 6.1.1.4'
I I -0.4742 1.8119 'International Tables Vol C Tables 4.2.6.8 and 6.1.1.4'

loop_
_geom_angle_atom_site_label_1
_geom_angle_atom_site_label_2
_geom_angle_atom_site_label_3
_geom_angle
C14 Fe1 C13 90.57(11)
C14 Fe1 N1 102.71(10)
C13 Fe1 N1 166.13(9)
C14 Fe1 O1 169.29(9)
C13 Fe1 O1 100.00(9)
N1 Fe1 O1 66.63(7)
C14 Fe1 P1 92.69(8)
C13 Fe1 P1 91.46(8)
N1 Fe1 P1 91.92(5)
O1 Fe1 P1 88.87(5)
C14 Fe1 C5 136.67(10)
C13 Fe1 C5 132.51(10)
N1 Fe1 C5 33.99(8)
O1 Fe1 C5 32.65(7)
P1 Fe1 C5 90.85(5)
C14 Fe1 I1 87.58(7)
C13 Fe1 I1 87.10(7)
N1 Fe1 I1 89.43(5)
O1 Fe1 I1 91.13(4)
P1 Fe1 I1 178.53(2)
C5 Fe1 I1 89.94(5)
C9 P1 C11 105.31(11)
C9 P1 C7 104.50(12)
C11 P1 C7 104.49(10)
C9 P1 Fe1 113.24(8)
C11 P1 Fe1 111.88(8)
C7 P1 Fe1 116.39(8)
C5 O1 Fe1 91.29(13)
C1 N1 C5 122.4(2)
C1 N1 Fe1 146.05(17)
C5 N1 Fe1 91.51(14)
N1 C1 C2 119.0(2)
N1 C1 C6 117.0(2)
C2 C1 C6 123.9(2)
C1 C2 C3 119.4(2)
C1 C2 H2 120.3
C3 C2 H2 120.3
C4 C3 C2 121.8(2)
C4 C3 H3 119.1
C2 C3 H3 119.1
C3 C4 C5 116.7(2)
C3 C4 H4 121.7
C5 C4 H4 121.7
O1 C5 N1 110.6(2)
O1 C5 C4 128.7(2)
N1 C5 C4 120.8(2)
O1 C5 Fe1 56.07(11)
N1 C5 Fe1 54.50(12)
C4 C5 Fe1 175.26(19)
C1 C6 H6A 109.5
C1 C6 H6B 109.5
H6A C6 H6B 109.5
C1 C6 H6C 109.5
H6A C6 H6C 109.5
H6B C6 H6C 109.5
C8 C7 P1 116.05(17)
C8 C7 H7A 108.3
P1 C7 H7A 108.3
C8 C7 H7B 108.3
P1 C7 H7B 108.3
H7A C7 H7B 107.4
C7 C8 H8A 109.5
C7 C8 H8B 109.5
H8A C8 H8B 109.5
C7 C8 H8C 109.5
H8A C8 H8C 109.5
H8B C8 H8C 109.5
C10 C9 P1 114.87(18)
C10 C9 H9A 108.6
P1 C9 H9A 108.6
C10 C9 H9B 108.6
P1 C9 H9B 108.6
H9A C9 H9B 107.5
C9 C10 H10A 109.5
C9 C10 H10B 109.5
H10A C10 H10B 109.5
C9 C10 H10C 109.5
H10A C10 H10C 109.5
H10B C10 H10C 109.5
C12 C11 P1 116.80(18)
C12 C11 H11A 108.1
P1 C11 H11A 108.1
C12 C11 H11B 108.1
P1 C11 H11B 108.1
H11A C11 H11B 107.3
C11 C12 H12A 109.5
C11 C12 H12B 109.5
H12A C12 H12B 109.5
C11 C12 H12C 109.5
H12A C12 H12C 109.5
H12B C12 H12C 109.5
O2 C13 Fe1 178.2(2)
O3 C14 Fe1 178.9(2)

loop_
_geom_bond_atom_site_label_1
_geom_bond_atom_site_label_2
_geom_bond_distance
I1 Fe1 2.6752(3)
Fe1 C14 1.774(2)
Fe1 C13 1.787(3)
Fe1 N1 1.973(2)
Fe1 O1 2.0104(16)
Fe1 P1 2.2477(6)
Fe1 C5 2.422(2)
P1 C9 1.820(2)
P1 C11 1.826(2)
P1 C7 1.829(2)
O1 C5 1.307(3)
O2 C13 1.135(3)
O3 C14 1.140(3)
N1 C1 1.348(3)
N1 C5 1.355(3)
C1 C2 1.378(4)
C1 C6 1.497(3)
C2 C3 1.390(4)
C2 H2 0.9500
C3 C4 1.381(4)
C3 H3 0.9500
C4 C5 1.400(3)
C4 H4 0.9500
C6 H6A 0.9800
C6 H6B 0.9800
C6 H6C 0.9800
C7 C8 1.535(3)
C7 H7A 0.9900
C7 H7B 0.9900
C8 H8A 0.9800
C8 H8B 0.9800
C8 H8C 0.9800
C9 C10 1.525(3)
C9 H9A 0.9900
C9 H9B 0.9900
C10 H10A 0.9800
C10 H10B 0.9800
C10 H10C 0.9800
C11 C12 1.532(3)
C11 H11A 0.9900
C11 H11B 0.9900
C12 H12A 0.9800
C12 H12B 0.9800
C12 H12C 0.9800

loop_
_geom_torsion_atom_site_label_1
_geom_torsion_atom_site_label_2
_geom_torsion_atom_site_label_3
_geom_torsion_atom_site_label_4
_geom_torsion
C14 Fe1 P1 C9 -164.38(12)
C13 Fe1 P1 C9 -73.74(12)
N1 Fe1 P1 C9 92.80(11)
O1 Fe1 P1 C9 26.23(10)
C5 Fe1 P1 C9 58.82(11)
C14 Fe1 P1 C11 -45.54(11)
C13 Fe1 P1 C11 45.09(11)
N1 Fe1 P1 C11 -148.37(10)
O1 Fe1 P1 C11 145.06(9)
C5 Fe1 P1 C11 177.65(10)
C14 Fe1 P1 C7 74.48(12)
C13 Fe1 P1 C7 165.11(12)
N1 Fe1 P1 C7 -28.35(11)
O1 Fe1 P1 C7 -94.92(10)
C5 Fe1 P1 C7 -62.33(11)
C14 Fe1 O1 C5 -5.2(5)
C13 Fe1 O1 C5 -175.39(13)
N1 Fe1 O1 C5 0.75(12)
P1 Fe1 O1 C5 93.33(12)
I1 Fe1 O1 C5 -88.14(11)
C14 Fe1 N1 C1 1.9(3)
C13 Fe1 N1 C1 -160.9(4)
O1 Fe1 N1 C1 -177.0(3)
P1 Fe1 N1 C1 95.1(3)
C5 Fe1 N1 C1 -176.2(3)
I1 Fe1 N1 C1 -85.5(3)
C14 Fe1 N1 C5 178.14(13)
C13 Fe1 N1 C5 15.3(4)
O1 Fe1 N1 C5 -0.73(11)
P1 Fe1 N1 C5 -88.67(12)
I1 Fe1 N1 C5 90.75(12)
C5 N1 C1 C2 1.4(3)
Fe1 N1 C1 C2 176.95(19)
C5 N1 C1 C6 -176.3(2)
Fe1 N1 C1 C6 -0.8(4)
N1 C1 C2 C3 -0.2(3)
C6 C1 C2 C3 177.4(2)
C1 C2 C3 C4 -0.5(4)
C2 C3 C4 C5 0.2(3)
Fe1 O1 C5 N1 -1.07(17)
Fe1 O1 C5 C4 179.4(2)
C1 N1 C5 O1 178.60(19)
Fe1 N1 C5 O1 1.10(17)
C1 N1 C5 C4 -1.8(3)
Fe1 N1 C5 C4 -179.33(18)
C1 N1 C5 Fe1 177.5(2)
C3 C4 C5 O1 -179.5(2)
C3 C4 C5 N1 1.0(3)
C14 Fe1 C5 O1 178.59(14)
C13 Fe1 C5 O1 6.17(18)
N1 Fe1 C5 O1 -178.76(19)
P1 Fe1 C5 O1 -86.59(11)
I1 Fe1 C5 O1 92.17(11)
C14 Fe1 C5 N1 -2.64(19)
C13 Fe1 C5 N1 -175.07(14)
O1 Fe1 C5 N1 178.76(19)
P1 Fe1 C5 N1 92.18(12)
I1 Fe1 C5 N1 -89.06(12)
C9 P1 C7 C8 -40.6(2)
C11 P1 C7 C8 -151.00(18)
Fe1 P1 C7 C8 85.08(19)
C11 P1 C9 C10 -62.57(19)
C7 P1 C9 C10 -172.37(17)
Fe1 P1 C9 C10 59.99(18)
C9 P1 C11 C12 -52.0(2)
C7 P1 C11 C12 57.8(2)
Fe1 P1 C11 C12 -175.44(15)
